data_4085416
loop_
_publ_author_name
'Gardner, Benedict M.'
'Lewis, William'
'Blake, Alexander J.'
'Liddle, Stephen T.'

_publ_section_title
;
 Thorium Triamidoamine Complexes: Synthesis of an Unusual Dinuclear
 Tuck-in--Tuck-over Thorium Metallacycle Featuring the Longest Known
 Thorium&#x2212;\s-Alkyl Bond
;
_journal_issue 11
_journal_name_full Organometallics
_journal_page_first 2386
_journal_paper_doi 10.1021/om501177s
_journal_volume 34
_journal_year 2015
_chemical_formula_moiety 'C24 H57 I N4 Si3 Th'
_chemical_formula_sum 'C24 H57 I N4 Si3 Th'
_chemical_formula_weight 844.94
_space_group_crystal_system monoclinic
_space_group_IT_number 14
_space_group_name_Hall '-P 2yn'
_space_group_name_H-M_alt 'P 1 21/n 1'
_symmetry_space_group_name_Hall '-P 2yn'
_symmetry_space_group_name_H-M 'P 1 21/n 1'
_atom_sites_solution_hydrogens geom
_audit_creation_date 2014-11-21
_audit_creation_method
;
Olex2 1.2
(compiled 2014.11.20 svn.r3092 for OlexSys, GUI svn.r4949)
;
_cell_angle_alpha 90
_cell_angle_beta 97.547(4)
_cell_angle_gamma 90
_cell_formula_units_Z 4
_cell_length_a 9.7217(9)
_cell_length_b 22.435(2)
_cell_length_c 16.0507(15)
_cell_measurement_reflns_used 12828
_cell_measurement_temperature 90(2)
_cell_measurement_theta_max 27.58
_cell_measurement_theta_min 2.49
_cell_volume 3470.4(6)
_computing_molecular_graphics 'Olex2 (Dolomanov et al., 2009)'
_computing_publication_material 'Olex2 (Dolomanov et al., 2009)'
_computing_structure_refinement 'ShelXL (Sheldrick, 2008)'
_diffrn_ambient_temperature 90(2)
_diffrn_detector_area_resol_mean 8.366
_diffrn_measured_fraction_theta_full 0.998
_diffrn_measured_fraction_theta_max 0.998
_diffrn_measurement_device_type 'Bruker SMART APEX CCD area detector'
_diffrn_measurement_method '\w and \f scans'
_diffrn_radiation_monochromator graphite
_diffrn_radiation_type MoK\a
_diffrn_radiation_wavelength 0.71073
_diffrn_reflns_av_R_equivalents 0.0957
_diffrn_reflns_av_unetI/netI 0.0699
_diffrn_reflns_Laue_measured_fraction_full 0.998
_diffrn_reflns_Laue_measured_fraction_max 0.998
_diffrn_reflns_limit_h_max 11
_diffrn_reflns_limit_h_min -11
_diffrn_reflns_limit_k_max 26
_diffrn_reflns_limit_k_min -26
_diffrn_reflns_limit_l_max 19
_diffrn_reflns_limit_l_min -19
_diffrn_reflns_number 34380
_diffrn_reflns_point_group_measured_fraction_full 0.998
_diffrn_reflns_point_group_measured_fraction_max 0.998
_diffrn_reflns_theta_full 25.000
_diffrn_reflns_theta_max 25.027
_diffrn_reflns_theta_min 1.569
_diffrn_source 'sealed tube'
_diffrn_standards_number 0
_exptl_absorpt_coefficient_mu 5.308
_exptl_absorpt_correction_T_max 0.4305
_exptl_absorpt_correction_T_min 0.2309
_exptl_absorpt_correction_type multi-scan
_exptl_absorpt_process_details
;
SADABS-2007/2 (Bruker,2007) was used for absorption correction.
wR2(int) was 0.1478 before and 0.0806 after correction.
The Ratio of minimum to maximum transmission is 0.5364.
The \l/2 correction factor is 0.0015.
;
_exptl_crystal_colour 'clear colourless'
_exptl_crystal_colour_lustre clear
_exptl_crystal_colour_primary colourless
_exptl_crystal_density_diffrn 1.617
_exptl_crystal_density_method 'not measured'
_exptl_crystal_description plate
_exptl_crystal_F_000 1656
_exptl_crystal_size_max 0.39
_exptl_crystal_size_mid 0.37
_exptl_crystal_size_min 0.04
_refine_diff_density_max 6.879
_refine_diff_density_min -5.152
_refine_diff_density_rms 0.369
_refine_ls_extinction_method none
_refine_ls_goodness_of_fit_ref 1.128
_refine_ls_hydrogen_treatment constr
_refine_ls_matrix_type full
_refine_ls_number_parameters 313
_refine_ls_number_reflns 6117
_refine_ls_number_restraints 486
_refine_ls_restrained_S_all 1.087
_refine_ls_R_factor_all 0.1155
_refine_ls_R_factor_gt 0.0785
_refine_ls_shift/su_max 0.001
_refine_ls_shift/su_mean 0.000
_refine_ls_structure_factor_coef Fsqd
_refine_ls_weighting_details 'w=1/[\s^2^(Fo^2^)+(0.0722P)^2^+229.7088P] where P=(Fo^2^+2Fc^2^)/3'
_refine_ls_weighting_scheme calc
_refine_ls_wR_factor_gt 0.2000
_refine_ls_wR_factor_ref 0.2214
_reflns_Friedel_coverage 0.000
_reflns_number_gt 4298
_reflns_number_total 6117
_reflns_threshold_expression 'I > 2\s(I)'
_cod_data_source_file om501177s_si_001.cif
_cod_data_source_block 2
_cod_depositor_comments 'Adding full bibliography for 4085415--4085420.cif.'
_cod_database_code 4085416
_nottingham_internal_coll_name THBGLI
_nottingham_internal_coll_number 12008
_nottingham_internal_coll_client BMG/STL
_nottingham_internal_coll_type sphere
_nottingham_internal_coll_frame_method '\w and \f scans'
_nottingham_internal_coll_frame_time '10 s'
_nottingham_internal_coll_frame_width '0.3 and 0.5 degrees'
_nottingham_internal_coll_user pczbg
_nottingham_internal_coll_date 19/11/2012
_nottingham_internal_coll_location NOTTS
_nottingham_internal_process_date 20/11/2012
_nottingham_internal_process_user pczbg
_nottingham_internal_solution_date 20/11/2012
_nottingham_internal_solution_user BMG
_nottingham_internal_refinement_date 13/10/2014
_nottingham_internal_refinement_user BMG
_nottingham_internal_self_archive_date 13/10/2014
_nottingham_internal_self_validation_date 13/10/2014
_nottingham_internal_self_validation_user BMG
_nottingham_internal_validation_date 21/11/2014
_nottingham_internal_validation_user pczwl
_nottingham_internal_archive_date 21/11/2014
_shelx_space_group_comment
;
The symmetry employed for this shelxl refinement is uniquely defined
by the following loop, which should always be used as a source of
symmetry information in preference to the above space-group names.
They are only intended as comments.
;
_olex2_refinement_description
;
1. Fixed Uiso
 At 1.2 times of:
  All C(H,H) groups
 At 1.5 times of:
  All C(H,H,H) groups
2. Uiso/Uaniso restraints and constraints
All non-hydrogen atoms have similar U: within 2A with sigma of 0.005 and sigma
for terminal atoms of 0.01
3. Rigid body (RIGU) restrains
 All non-hydrogen atoms
 with sigma for 1-2 distances of 0.002 and sigma for 1-3 distances of 0.002
4.a Secondary CH2 refined with riding coordinates:
 C7(H7A,H7B), C8(H8A,H8B), C15(H15A,H15B), C16(H16A,H16B), C23(H23A,H23B),
 C24(H24A,H24B)
4.b Idealised Me refined as rotating group:
 C1(H1A,H1B,H1C), C2(H2A,H2B,H2C), C4(H4A,H4B,H4C), C5(H5A,H5B,H5C), C6(H6A,
 H6B,H6C), C9(H9A,H9B,H9C), C10(H10A,H10B,H10C), C12(H12A,H12B,H12C), C13(H13A,
 H13B,H13C), C14(H14A,H14B,H14C), C17(H17A,H17B,H17C), C18(H18A,H18B,H18C),
 C20(H20A,H20B,H20C), C21(H21A,H21B,H21C), C22(H22A,H22B,H22C)
;
_shelx_shelxl_version_number 2014/7
_olex2_submission_special_instructions 'No special instructions were received'

loop_
_space_group_symop_operation_xyz
'x, y, z'
'-x+1/2, y+1/2, -z+1/2'
'-x, -y, -z'
'x-1/2, -y-1/2, z-1/2'

loop_
_atom_site_label
_atom_site_type_symbol
_atom_site_fract_x
_atom_site_fract_y
_atom_site_fract_z
_atom_site_U_iso_or_equiv
_atom_site_adp_type
_atom_site_occupancy
_atom_site_site_symmetry_order
_atom_site_calc_flag
_atom_site_refinement_flags_posn
_atom_site_refinement_flags_adp
Th1 Th 0.28355(6) 0.70192(3) 0.52579(4) 0.0130(2) Uani 1 1 d . U
I1 I -0.00269(12) 0.70037(7) 0.40600(7) 0.0253(3) Uani 1 1 d . U
N1 N 0.3331(15) 0.7968(7) 0.5690(9) 0.0182(15) Uani 1 1 d . U
Si1 Si 0.3382(6) 0.8542(2) 0.4975(3) 0.0201(10) Uani 1 1 d . U
C1 C 0.318(2) 0.8167(9) 0.3919(11) 0.022(3) Uani 1 1 d . U
H1A H 0.3848 0.7840 0.3927 0.034 Uiso 1 1 calc GR .
H1B H 0.3350 0.8457 0.3488 0.034 Uiso 1 1 calc GR .
H1C H 0.2235 0.8010 0.3792 0.034 Uiso 1 1 calc GR .
C2 C 0.509(2) 0.8931(9) 0.5125(11) 0.022(3) Uani 1 1 d . U
H2A H 0.5239 0.9107 0.5689 0.034 Uiso 1 1 calc GR .
H2B H 0.5091 0.9246 0.4703 0.034 Uiso 1 1 calc GR .
H2C H 0.5828 0.8645 0.5064 0.034 Uiso 1 1 calc GR .
C3 C 0.198(2) 0.9126(9) 0.5000(11) 0.0249(18) Uani 1 1 d . U
C4 C 0.054(2) 0.8818(9) 0.4992(12) 0.026(3) Uani 1 1 d . U
H4A H 0.0350 0.8568 0.4489 0.040 Uiso 1 1 calc GR .
H4B H -0.0182 0.9123 0.4986 0.040 Uiso 1 1 calc GR .
H4C H 0.0551 0.8569 0.5495 0.040 Uiso 1 1 calc GR .
C5 C 0.190(2) 0.9543(10) 0.4227(12) 0.029(3) Uani 1 1 d . U
H5A H 0.2797 0.9738 0.4216 0.044 Uiso 1 1 calc GR .
H5B H 0.1182 0.9846 0.4263 0.044 Uiso 1 1 calc GR .
H5C H 0.1664 0.9309 0.3712 0.044 Uiso 1 1 calc GR .
C6 C 0.229(2) 0.9502(9) 0.5795(11) 0.027(3) Uani 1 1 d . U
H6A H 0.2356 0.9242 0.6290 0.040 Uiso 1 1 calc GR .
H6B H 0.1540 0.9792 0.5819 0.040 Uiso 1 1 calc GR .
H6C H 0.3169 0.9714 0.5787 0.040 Uiso 1 1 calc GR .
C7 C 0.4091(18) 0.8019(9) 0.6568(10) 0.0179(18) Uani 1 1 d . U
H7A H 0.3535 0.7833 0.6974 0.021 Uiso 1 1 calc R .
H7B H 0.4235 0.8444 0.6721 0.021 Uiso 1 1 calc R .
C8 C 0.5484(18) 0.7705(8) 0.6603(10) 0.0171(18) Uani 1 1 d . U
H8A H 0.6082 0.7918 0.6248 0.021 Uiso 1 1 calc R .
H8B H 0.5959 0.7700 0.7188 0.021 Uiso 1 1 calc R .
N2 N 0.2824(15) 0.6398(7) 0.6389(8) 0.0158(15) Uani 1 1 d . U
Si2 Si 0.1443(5) 0.6370(2) 0.6968(3) 0.0168(9) Uani 1 1 d . U
C9 C 0.0309(18) 0.7013(9) 0.6603(11) 0.020(3) Uani 1 1 d . U
H9A H 0.0849 0.7382 0.6674 0.031 Uiso 1 1 calc GR .
H9B H -0.0467 0.7034 0.6934 0.031 Uiso 1 1 calc GR .
H9C H -0.0050 0.6959 0.6008 0.031 Uiso 1 1 calc GR .
C10 C 0.2022(19) 0.6459(9) 0.8129(10) 0.020(3) Uani 1 1 d . U
H10A H 0.2677 0.6140 0.8322 0.030 Uiso 1 1 calc GR .
H10B H 0.1214 0.6436 0.8434 0.030 Uiso 1 1 calc GR .
H10C H 0.2475 0.6847 0.8234 0.030 Uiso 1 1 calc GR .
C11 C 0.0437(19) 0.5649(9) 0.6790(11) 0.0214(18) Uani 1 1 d . U
C12 C -0.023(2) 0.5613(10) 0.5857(11) 0.025(3) Uani 1 1 d . U
H12A H -0.0872 0.5948 0.5731 0.037 Uiso 1 1 calc GR .
H12B H -0.0747 0.5237 0.5764 0.037 Uiso 1 1 calc GR .
H12C H 0.0494 0.5629 0.5490 0.037 Uiso 1 1 calc GR .
C13 C -0.074(2) 0.5619(10) 0.7340(12) 0.026(3) Uani 1 1 d . U
H13A H -0.0356 0.5652 0.7934 0.039 Uiso 1 1 calc GR .
H13B H -0.1233 0.5238 0.7246 0.039 Uiso 1 1 calc GR .
H13C H -0.1394 0.5947 0.7191 0.039 Uiso 1 1 calc GR .
C14 C 0.139(2) 0.5120(9) 0.6982(12) 0.026(3) Uani 1 1 d . U
H14A H 0.2109 0.5126 0.6609 0.039 Uiso 1 1 calc GR .
H14B H 0.0849 0.4751 0.6893 0.039 Uiso 1 1 calc GR .
H14C H 0.1822 0.5141 0.7568 0.039 Uiso 1 1 calc GR .
C15 C 0.4195(17) 0.6161(8) 0.6754(10) 0.0162(18) Uani 1 1 d . U
H15A H 0.4601 0.5922 0.6328 0.019 Uiso 1 1 calc R .
H15B H 0.4090 0.5900 0.7239 0.019 Uiso 1 1 calc R .
C16 C 0.5130(18) 0.6675(8) 0.7031(10) 0.0164(18) Uani 1 1 d . U
H16A H 0.6062 0.6527 0.7260 0.020 Uiso 1 1 calc R .
H16B H 0.4749 0.6901 0.7479 0.020 Uiso 1 1 calc R .
N3 N 0.4689(15) 0.6737(7) 0.4601(9) 0.0157(15) Uani 1 1 d . U
Si3 Si 0.4621(5) 0.6080(2) 0.4042(3) 0.0163(9) Uani 1 1 d . U
C17 C 0.2914(18) 0.5738(9) 0.4175(11) 0.020(3) Uani 1 1 d . U
H17A H 0.2823 0.5713 0.4775 0.030 Uiso 1 1 calc GR .
H17B H 0.2860 0.5337 0.3930 0.030 Uiso 1 1 calc GR .
H17C H 0.2164 0.5985 0.3890 0.030 Uiso 1 1 calc GR .
C18 C 0.6059(18) 0.5569(9) 0.4487(10) 0.017(3) Uani 1 1 d . U
H18A H 0.6955 0.5754 0.4433 0.026 Uiso 1 1 calc GR .
H18B H 0.5981 0.5190 0.4179 0.026 Uiso 1 1 calc GR .
H18C H 0.5992 0.5494 0.5082 0.026 Uiso 1 1 calc GR .
C19 C 0.4725(18) 0.6190(9) 0.2862(10) 0.0175(17) Uani 1 1 d . U
C20 C 0.3526(18) 0.6584(9) 0.2494(11) 0.019(3) Uani 1 1 d . U
H20A H 0.2655 0.6361 0.2474 0.028 Uiso 1 1 calc GR .
H20B H 0.3663 0.6705 0.1925 0.028 Uiso 1 1 calc GR .
H20C H 0.3486 0.6938 0.2847 0.028 Uiso 1 1 calc GR .
C21 C 0.4608(19) 0.5585(9) 0.2426(11) 0.020(3) Uani 1 1 d . U
H21A H 0.5425 0.5344 0.2626 0.030 Uiso 1 1 calc GR .
H21B H 0.4554 0.5642 0.1817 0.030 Uiso 1 1 calc GR .
H21C H 0.3770 0.5381 0.2554 0.030 Uiso 1 1 calc GR .
C22 C 0.6116(18) 0.6473(9) 0.2756(11) 0.019(3) Uani 1 1 d . U
H22A H 0.6238 0.6839 0.3090 0.029 Uiso 1 1 calc GR .
H22B H 0.6140 0.6568 0.2162 0.029 Uiso 1 1 calc GR .
H22C H 0.6866 0.6193 0.2948 0.029 Uiso 1 1 calc GR .
C23 C 0.6023(17) 0.7018(9) 0.4909(10) 0.0163(18) Uani 1 1 d . U
H23A H 0.5961 0.7455 0.4820 0.020 Uiso 1 1 calc R .
H23B H 0.6759 0.6860 0.4598 0.020 Uiso 1 1 calc R .
C24 C 0.6371(18) 0.6883(8) 0.5838(10) 0.0166(18) Uani 1 1 d . U
H24A H 0.6526 0.6450 0.5919 0.020 Uiso 1 1 calc R .
H24B H 0.7236 0.7093 0.6065 0.020 Uiso 1 1 calc R .
N4 N 0.5236(14) 0.7076(7) 0.6290(8) 0.0156(15) Uani 1 1 d . U

loop_
_atom_site_aniso_label
_atom_site_aniso_U_11
_atom_site_aniso_U_22
_atom_site_aniso_U_33
_atom_site_aniso_U_23
_atom_site_aniso_U_13
_atom_site_aniso_U_12
Th1 0.0085(3) 0.0257(4) 0.0047(3) -0.0006(3) 0.0004(2) 0.0002(3)
I1 0.0173(6) 0.0442(8) 0.0136(6) 0.0033(6) -0.0014(5) -0.0003(6)
N1 0.020(3) 0.028(3) 0.007(3) 0.000(2) 0.000(2) 0.000(2)
Si1 0.026(2) 0.028(2) 0.0070(19) -0.0006(17) 0.0048(17) 0.0018(18)
C1 0.029(6) 0.031(6) 0.008(4) 0.000(3) 0.004(4) 0.002(5)
C2 0.029(4) 0.030(5) 0.009(5) 0.001(5) 0.004(4) 0.000(4)
C3 0.032(3) 0.033(3) 0.011(3) 0.001(3) 0.005(3) 0.005(3)
C4 0.032(4) 0.035(6) 0.013(6) 0.000(5) 0.006(4) 0.006(4)
C5 0.037(6) 0.038(5) 0.014(4) 0.004(4) 0.006(4) 0.008(5)
C6 0.035(6) 0.034(5) 0.012(4) 0.001(4) 0.006(4) 0.004(5)
C7 0.018(3) 0.029(3) 0.006(3) -0.001(3) 0.001(3) -0.001(3)
C8 0.016(3) 0.030(3) 0.005(3) -0.001(3) 0.000(3) -0.001(3)
N2 0.013(3) 0.029(3) 0.005(3) -0.001(2) 0.001(2) 0.000(2)
Si2 0.0138(19) 0.032(2) 0.0049(18) -0.0037(17) 0.0019(15) -0.0021(17)
C9 0.017(5) 0.033(4) 0.010(5) -0.005(4) 0.000(4) 0.000(4)
C10 0.016(6) 0.037(6) 0.006(3) -0.004(3) 0.002(3) -0.002(5)
C11 0.020(3) 0.034(3) 0.011(3) -0.005(3) 0.004(3) -0.005(3)
C12 0.025(6) 0.037(6) 0.012(4) -0.006(4) 0.003(4) -0.006(5)
C13 0.023(5) 0.038(6) 0.017(5) -0.008(4) 0.008(4) -0.008(4)
C14 0.024(5) 0.036(4) 0.018(6) -0.004(4) 0.005(4) -0.004(4)
C15 0.014(3) 0.030(3) 0.004(3) -0.001(3) 0.001(3) 0.001(3)
C16 0.014(3) 0.030(4) 0.005(3) -0.001(3) 0.000(2) 0.001(3)
N3 0.011(3) 0.028(3) 0.007(3) -0.002(2) 0.000(2) 0.000(2)
Si3 0.014(2) 0.027(2) 0.0072(18) -0.0014(16) 0.0009(15) 0.0009(17)
C17 0.017(4) 0.031(6) 0.013(5) -0.003(4) 0.004(4) -0.001(4)
C18 0.016(4) 0.030(5) 0.006(5) 0.000(4) 0.004(4) 0.002(4)
C19 0.014(4) 0.030(4) 0.008(3) -0.001(2) 0.000(2) 0.000(3)
C20 0.014(4) 0.031(5) 0.010(5) 0.000(4) 0.001(4) 0.000(4)
C21 0.020(6) 0.031(4) 0.010(5) -0.002(3) 0.003(4) -0.001(4)
C22 0.016(4) 0.032(6) 0.010(5) -0.001(4) 0.001(3) -0.001(4)
C23 0.012(3) 0.030(4) 0.006(3) -0.002(3) 0.000(2) -0.001(3)
C24 0.013(3) 0.031(4) 0.006(3) -0.002(3) -0.001(2) 0.000(3)
N4 0.012(3) 0.029(3) 0.005(3) -0.001(2) -0.002(2) 0.000(2)

loop_
_atom_type_symbol
_atom_type_description
_atom_type_scat_dispersion_real
_atom_type_scat_dispersion_imag
_atom_type_scat_source
C C 0.0033 0.0016 'International Tables Vol C Tables 4.2.6.8 and 6.1.1.4'
H H 0.0000 0.0000 'International Tables Vol C Tables 4.2.6.8 and 6.1.1.4'
I I -0.4742 1.8119 'International Tables Vol C Tables 4.2.6.8 and 6.1.1.4'
N N 0.0061 0.0033 'International Tables Vol C Tables 4.2.6.8 and 6.1.1.4'
Si Si 0.0817 0.0704 'International Tables Vol C Tables 4.2.6.8 and 6.1.1.4'
Th Th -7.2400 8.8979 'International Tables Vol C Tables 4.2.6.8 and 6.1.1.4'

loop_
_geom_angle_atom_site_label_1
_geom_angle_atom_site_label_2
_geom_angle_atom_site_label_3
_geom_angle
N1 Th1 I1 109.2(4)
N1 Th1 N2 110.6(5)
N1 Th1 N3 104.5(5)
N1 Th1 N4 68.6(5)
N2 Th1 I1 112.3(4)
N2 Th1 N3 106.4(5)
N2 Th1 N4 68.5(5)
N3 Th1 I1 113.5(4)
N3 Th1 N4 67.9(5)
N4 Th1 I1 177.8(3)
Si1 N1 Th1 121.2(7)
C7 N1 Th1 114.5(12)
C7 N1 Si1 120.7(13)
N1 Si1 C1 104.9(8)
N1 Si1 C2 111.5(8)
N1 Si1 C3 114.6(8)
C1 Si1 C3 109.8(9)
C2 Si1 C1 108.2(9)
C2 Si1 C3 107.7(9)
Si1 C1 H1A 109.5
Si1 C1 H1B 109.5
Si1 C1 H1C 109.5
H1A C1 H1B 109.5
H1A C1 H1C 109.5
H1B C1 H1C 109.5
Si1 C2 H2A 109.5
Si1 C2 H2B 109.5
Si1 C2 H2C 109.5
H2A C2 H2B 109.5
H2A C2 H2C 109.5
H2B C2 H2C 109.5
C4 C3 Si1 109.9(14)
C5 C3 Si1 111.2(13)
C5 C3 C4 108.1(16)
C6 C3 Si1 109.7(14)
C6 C3 C4 109.3(16)
C6 C3 C5 108.6(17)
C3 C4 H4A 109.5
C3 C4 H4B 109.5
C3 C4 H4C 109.5
H4A C4 H4B 109.5
H4A C4 H4C 109.5
H4B C4 H4C 109.5
C3 C5 H5A 109.5
C3 C5 H5B 109.5
C3 C5 H5C 109.5
H5A C5 H5B 109.5
H5A C5 H5C 109.5
H5B C5 H5C 109.5
C3 C6 H6A 109.5
C3 C6 H6B 109.5
C3 C6 H6C 109.5
H6A C6 H6B 109.5
H6A C6 H6C 109.5
H6B C6 H6C 109.5
N1 C7 H7A 109.9
N1 C7 H7B 109.9
N1 C7 C8 108.9(14)
H7A C7 H7B 108.3
C8 C7 H7A 109.9
C8 C7 H7B 109.9
C7 C8 H8A 110.0
C7 C8 H8B 110.0
H8A C8 H8B 108.4
N4 C8 C7 108.6(14)
N4 C8 H8A 110.0
N4 C8 H8B 110.0
Si2 N2 Th1 122.2(8)
C15 N2 Th1 115.7(10)
C15 N2 Si2 119.7(11)
N2 Si2 C9 105.7(8)
N2 Si2 C10 112.0(8)
N2 Si2 C11 111.8(8)
C9 Si2 C10 108.5(8)
C9 Si2 C11 110.0(9)
C10 Si2 C11 108.7(9)
Si2 C9 H9A 109.5
Si2 C9 H9B 109.5
Si2 C9 H9C 109.5
H9A C9 H9B 109.5
H9A C9 H9C 109.5
H9B C9 H9C 109.5
Si2 C10 H10A 109.5
Si2 C10 H10B 109.5
Si2 C10 H10C 109.5
H10A C10 H10B 109.5
H10A C10 H10C 109.5
H10B C10 H10C 109.5
C12 C11 Si2 109.5(13)
C13 C11 Si2 111.2(13)
C13 C11 C12 107.4(15)
C14 C11 Si2 110.5(13)
C14 C11 C12 108.8(16)
C14 C11 C13 109.4(16)
C11 C12 H12A 109.5
C11 C12 H12B 109.5
C11 C12 H12C 109.5
H12A C12 H12B 109.5
H12A C12 H12C 109.5
H12B C12 H12C 109.5
C11 C13 H13A 109.5
C11 C13 H13B 109.5
C11 C13 H13C 109.5
H13A C13 H13B 109.5
H13A C13 H13C 109.5
H13B C13 H13C 109.5
C11 C14 H14A 109.5
C11 C14 H14B 109.5
C11 C14 H14C 109.5
H14A C14 H14B 109.5
H14A C14 H14C 109.5
H14B C14 H14C 109.5
N2 C15 H15A 110.0
N2 C15 H15B 110.0
N2 C15 C16 108.6(15)
H15A C15 H15B 108.3
C16 C15 H15A 110.0
C16 C15 H15B 110.0
C15 C16 H16A 109.9
C15 C16 H16B 109.9
C15 C16 N4 109.0(13)
H16A C16 H16B 108.3
N4 C16 H16A 109.9
N4 C16 H16B 109.9
Si3 N3 Th1 119.8(8)
C23 N3 Th1 116.1(11)
C23 N3 Si3 121.0(12)
N3 Si3 C17 105.5(8)
N3 Si3 C18 110.5(8)
N3 Si3 C19 113.5(8)
C17 Si3 C18 109.5(9)
C17 Si3 C19 109.1(8)
C18 Si3 C19 108.7(8)
Si3 C17 H17A 109.5
Si3 C17 H17B 109.5
Si3 C17 H17C 109.5
H17A C17 H17B 109.5
H17A C17 H17C 109.5
H17B C17 H17C 109.5
Si3 C18 H18A 109.5
Si3 C18 H18B 109.5
Si3 C18 H18C 109.5
H18A C18 H18B 109.5
H18A C18 H18C 109.5
H18B C18 H18C 109.5
C20 C19 Si3 108.7(12)
C20 C19 C21 109.4(15)
C20 C19 C22 111.3(16)
C21 C19 Si3 109.1(12)
C22 C19 Si3 109.0(12)
C22 C19 C21 109.4(15)
C19 C20 H20A 109.5
C19 C20 H20B 109.5
C19 C20 H20C 109.5
H20A C20 H20B 109.5
H20A C20 H20C 109.5
H20B C20 H20C 109.5
C19 C21 H21A 109.5
C19 C21 H21B 109.5
C19 C21 H21C 109.5
H21A C21 H21B 109.5
H21A C21 H21C 109.5
H21B C21 H21C 109.5
C19 C22 H22A 109.5
C19 C22 H22B 109.5
C19 C22 H22C 109.5
H22A C22 H22B 109.5
H22A C22 H22C 109.5
H22B C22 H22C 109.5
N3 C23 H23A 110.0
N3 C23 H23B 110.0
N3 C23 C24 108.6(14)
H23A C23 H23B 108.4
C24 C23 H23A 110.0
C24 C23 H23B 110.0
C23 C24 H24A 109.7
C23 C24 H24B 109.7
H24A C24 H24B 108.2
N4 C24 C23 110.0(14)
N4 C24 H24A 109.7
N4 C24 H24B 109.7
C8 N4 Th1 109.8(10)
C16 N4 Th1 108.4(10)
C16 N4 C8 108.6(13)
C24 N4 Th1 109.4(9)
C24 N4 C8 110.1(14)
C24 N4 C16 110.5(14)

loop_
_geom_bond_atom_site_label_1
_geom_bond_atom_site_label_2
_geom_bond_distance
Th1 I1 3.1680(13)
Th1 N1 2.271(16)
Th1 N2 2.291(14)
Th1 N3 2.293(14)
Th1 N4 2.682(14)
N1 Si1 1.729(16)
N1 C7 1.51(2)
Si1 C1 1.878(18)
Si1 C2 1.86(2)
Si1 C3 1.90(2)
C1 H1A 0.9800
C1 H1B 0.9800
C1 H1C 0.9800
C2 H2A 0.9800
C2 H2B 0.9800
C2 H2C 0.9800
C3 C4 1.56(3)
C3 C5 1.55(3)
C3 C6 1.53(3)
C4 H4A 0.9800
C4 H4B 0.9800
C4 H4C 0.9800
C5 H5A 0.9800
C5 H5B 0.9800
C5 H5C 0.9800
C6 H6A 0.9800
C6 H6B 0.9800
C6 H6C 0.9800
C7 H7A 0.9900
C7 H7B 0.9900
C7 C8 1.52(2)
C8 H8A 0.9900
C8 H8B 0.9900
C8 N4 1.51(2)
N2 Si2 1.731(14)
N2 C15 1.48(2)
Si2 C9 1.86(2)
Si2 C10 1.884(17)
Si2 C11 1.89(2)
C9 H9A 0.9800
C9 H9B 0.9800
C9 H9C 0.9800
C10 H10A 0.9800
C10 H10B 0.9800
C10 H10C 0.9800
C11 C12 1.56(2)
C11 C13 1.54(2)
C11 C14 1.51(3)
C12 H12A 0.9800
C12 H12B 0.9800
C12 H12C 0.9800
C13 H13A 0.9800
C13 H13B 0.9800
C13 H13C 0.9800
C14 H14A 0.9800
C14 H14B 0.9800
C14 H14C 0.9800
C15 H15A 0.9900
C15 H15B 0.9900
C15 C16 1.50(3)
C16 H16A 0.9900
C16 H16B 0.9900
C16 N4 1.50(2)
N3 Si3 1.723(16)
N3 C23 1.47(2)
Si3 C17 1.865(18)
Si3 C18 1.876(18)
Si3 C19 1.926(17)
C17 H17A 0.9800
C17 H17B 0.9800
C17 H17C 0.9800
C18 H18A 0.9800
C18 H18B 0.9800
C18 H18C 0.9800
C19 C20 1.52(2)
C19 C21 1.53(3)
C19 C22 1.52(2)
C20 H20A 0.9800
C20 H20B 0.9800
C20 H20C 0.9800
C21 H21A 0.9800
C21 H21B 0.9800
C21 H21C 0.9800
C22 H22A 0.9800
C22 H22B 0.9800
C22 H22C 0.9800
C23 H23A 0.9900
C23 H23B 0.9900
C23 C24 1.52(2)
C24 H24A 0.9900
C24 H24B 0.9900
C24 N4 1.46(2)

loop_
_geom_torsion_atom_site_label_1
_geom_torsion_atom_site_label_2
_geom_torsion_atom_site_label_3
_geom_torsion_atom_site_label_4
_geom_torsion
Th1 N1 Si1 C1 -6.6(11)
Th1 N1 Si1 C2 -123.5(9)
Th1 N1 Si1 C3 113.9(10)
Th1 N1 C7 C8 61.9(16)
Th1 N2 Si2 C9 -10.5(11)
Th1 N2 Si2 C10 -128.4(9)
Th1 N2 Si2 C11 109.2(10)
Th1 N2 C15 C16 59.2(15)
Th1 N3 Si3 C17 -2.1(11)
Th1 N3 Si3 C18 -120.4(9)
Th1 N3 Si3 C19 117.3(9)
Th1 N3 C23 C24 58.1(17)
N1 Si1 C3 C4 -48.2(15)
N1 Si1 C3 C5 -167.8(13)
N1 Si1 C3 C6 72.0(16)
N1 C7 C8 N4 -54.3(18)
Si1 N1 C7 C8 -97.1(17)
C1 Si1 C3 C4 69.6(14)
C1 Si1 C3 C5 -50.1(17)
C1 Si1 C3 C6 -170.2(13)
C2 Si1 C3 C4 -172.8(12)
C2 Si1 C3 C5 67.6(16)
C2 Si1 C3 C6 -52.6(15)
C7 N1 Si1 C1 151.0(13)
C7 N1 Si1 C2 34.1(16)
C7 N1 Si1 C3 -88.5(15)
C7 C8 N4 Th1 25.2(14)
C7 C8 N4 C16 -93.2(15)
C7 C8 N4 C24 145.6(14)
N2 Si2 C11 C12 -64.1(15)
N2 Si2 C11 C13 177.4(13)
N2 Si2 C11 C14 55.8(14)
N2 C15 C16 N4 -57.7(17)
Si2 N2 C15 C16 -103.5(15)
C9 Si2 C11 C12 53.1(15)
C9 Si2 C11 C13 -65.5(15)
C9 Si2 C11 C14 172.9(12)
C10 Si2 C11 C12 171.7(13)
C10 Si2 C11 C13 53.1(16)
C10 Si2 C11 C14 -68.5(14)
C15 N2 Si2 C9 151.1(13)
C15 N2 Si2 C10 33.1(16)
C15 N2 Si2 C11 -89.2(14)
C15 C16 N4 Th1 31.3(16)
C15 C16 N4 C8 150.5(14)
C15 C16 N4 C24 -88.6(17)
N3 C23 C24 N4 -55(2)
Si3 N3 C23 C24 -101.7(15)
C23 N3 Si3 C17 157.0(13)
C23 N3 Si3 C18 38.7(15)
C23 N3 Si3 C19 -83.6(14)
C23 C24 N4 Th1 28.9(17)
C23 C24 N4 C8 -91.8(17)
C23 C24 N4 C16 148.2(15)
